data_4003371
loop_
_publ_author_name
'Lermer, Claudia'
'Senocrate, Alessandro'
'Moudrakovski, Igor'
'Seewald, Tobias'
'Hatz, Anna-Katharina'
'Mayer, Peter'
'Pielnhofer, Florian'
'Jaser, Julian A.'
'Schmidt-Mende, Lukas'
'Maier, Joachim'
'Lotsch, Bettina V.'

_publ_section_title
;
 Completing the Picture of 2-(Aminomethylpyridinium) Lead Hybrid
 Perovskites: Insights into Structure, Conductivity Behavior, and Optical
 Properties
;
_journal_issue 18
_journal_name_full 'Chemistry of Materials'
_journal_page_first 6289
_journal_paper_doi 10.1021/acs.chemmater.8b01840
_journal_volume 30
_journal_year 2018
_chemical_formula_moiety 'I21 Pb5, 6(C6 H10 N2), I, 3(H2 O)'
_chemical_formula_sum 'C36 H66 I22 N12 O3 Pb5'
_chemical_formula_weight 4542.75
_chemical_name_common cle109
_space_group_crystal_system orthorhombic
_space_group_IT_number 62
_space_group_name_Hall '-P 2ac 2n'
_space_group_name_H-M_alt 'P n m a'
_atom_sites_solution_hydrogens geom
_audit_block_code Pb5I21_C6H10N2_I_H2O_uv400_lotsch
_audit_creation_method 'APEX3 v2015.9-RC7'
_audit_update_record 20-Jul-16
_cell_angle_alpha 90
_cell_angle_beta 90
_cell_angle_gamma 90
_cell_formula_units_Z 4
_cell_length_a 26.5785(9)
_cell_length_b 12.9273(5)
_cell_length_c 26.2839(9)
_cell_measurement_reflns_used 9474
_cell_measurement_temperature 296.(2)
_cell_measurement_theta_max 29.4640
_cell_measurement_theta_min 2.6896
_cell_volume 9030.8(6)
_computing_cell_refinement 'SAINT V8.35A (Bruker AXS Inc., 2015)'
_computing_data_collection 'SAINT V8.35A (Bruker AXS Inc., 2015)'
_computing_data_reduction 'SAINT V8.35A (Bruker AXS Inc., 2015)'
_computing_molecular_graphics 'shelXle (C.B. Huebschle, rev 740)'
_computing_structure_refinement 'SHELXL-2014/7 (Sheldrick, 2014)'
_computing_structure_solution 'XT, VERSION 2014/4'
_diffrn_ambient_temperature 296.(2)
_diffrn_detector_area_resol_mean 7.4074
_diffrn_measured_fraction_theta_full 0.997
_diffrn_measured_fraction_theta_max 0.997
_diffrn_measurement_device 'fixed-chi three-circle diffractometer'
_diffrn_measurement_device_type 'Bruker D8 Venture TXS'
_diffrn_measurement_method 'mix of phi and omega scans'
_diffrn_radiation_monochromator 'focusing mirrors'
_diffrn_radiation_type MoK\a
_diffrn_radiation_wavelength 0.71073
_diffrn_reflns_av_R_equivalents 0.0470
_diffrn_reflns_av_unetI/netI 0.0241
_diffrn_reflns_Laue_measured_fraction_full 0.997
_diffrn_reflns_Laue_measured_fraction_max 0.997
_diffrn_reflns_limit_h_max 33
_diffrn_reflns_limit_h_min -36
_diffrn_reflns_limit_k_max 17
_diffrn_reflns_limit_k_min -17
_diffrn_reflns_limit_l_max 36
_diffrn_reflns_limit_l_min -36
_diffrn_reflns_number 127102
_diffrn_reflns_point_group_measured_fraction_full 0.997
_diffrn_reflns_point_group_measured_fraction_max 0.997
_diffrn_reflns_theta_full 25.242
_diffrn_reflns_theta_max 29.556
_diffrn_reflns_theta_min 3.162
_diffrn_source 'rotating anode (TXS)'
_diffrn_source_current 50
_diffrn_source_power 2.5
_diffrn_source_type 'Bruker TXS'
_diffrn_source_voltage 50
_exptl_absorpt_coefficient_mu 16.847
_exptl_absorpt_correction_T_max 0.3357
_exptl_absorpt_correction_T_min 0.2640
_exptl_absorpt_correction_type multi-scan
_exptl_absorpt_process_details
;
SADABS-2014/5 - Bruker AXS area detector scaling and absorption correction
;
_exptl_crystal_colour brown
_exptl_crystal_density_diffrn 3.341
_exptl_crystal_density_method 'not measured'
_exptl_crystal_description platelet
_exptl_crystal_F_000 7864
_exptl_crystal_size_max 0.030
_exptl_crystal_size_mid 0.030
_exptl_crystal_size_min 0.010
_refine_diff_density_max 1.882
_refine_diff_density_min -1.745
_refine_diff_density_rms 0.157
_refine_ls_extinction_method none
_refine_ls_goodness_of_fit_ref 1.074
_refine_ls_hydrogen_treatment mixed
_refine_ls_matrix_type full
_refine_ls_number_parameters 391
_refine_ls_number_reflns 13127
_refine_ls_number_restraints 36
_refine_ls_restrained_S_all 1.077
_refine_ls_R_factor_all 0.0394
_refine_ls_R_factor_gt 0.0274
_refine_ls_shift/su_max 0.001
_refine_ls_shift/su_mean 0.000
_refine_ls_structure_factor_coef Fsqd
_refine_ls_weighting_details 'w=1/[\s^2^(Fo^2^)+(0.0131P)^2^+40.9896P] where P=(Fo^2^+2Fc^2^)/3'
_refine_ls_weighting_scheme calc
_refine_ls_wR_factor_gt 0.0537
_refine_ls_wR_factor_ref 0.0579
_reflns_Friedel_coverage 0.000
_reflns_number_gt 10894
_reflns_number_total 13127
_reflns_threshold_expression 'I > 2\s(I)'
_cod_data_source_file cm8b01840_si_004.cif
_cod_data_source_block uv400
_cod_depositor_comments
;
The following automatic conversions were performed:

data item '_exptl_absorpt_correction_type' value 'Multi-Scan' was
changed to 'multi-scan' in accordance with the
/home/saulius/struct/COD-crude-data/automatic-downloads/DataCite-retrospective/ACS/depositions/lib/dictionaries/cif_core.dic
dictionary named 'cif_core.dic' version 2.4.2 last updated on
2011-04-26.

Automatic conversion script
Id: cif_fix_values 6909 2019-04-08 15:41:33Z antanas 
;
_cod_database_code 4003371
_shelx_estimated_absorpt_t_min 0.632
_shelx_estimated_absorpt_t_max 0.850
_shelx_space_group_comment
;
The symmetry employed for this shelxl refinement is uniquely defined
by the following loop, which should always be used as a source of
symmetry information in preference to the above space-group names.
They are only intended as comments.
;

loop_
_space_group_symop_operation_xyz
'x, y, z'
'-x+1/2, -y, z+1/2'
'-x, y+1/2, -z'
'x+1/2, -y+1/2, -z+1/2'
'-x, -y, -z'
'x-1/2, y, -z-1/2'
'x, -y-1/2, z'
'-x-1/2, y-1/2, z-1/2'

loop_
_atom_site_label
_atom_site_type_symbol
_atom_site_fract_x
_atom_site_fract_y
_atom_site_fract_z
_atom_site_U_iso_or_equiv
_atom_site_adp_type
_atom_site_occupancy
_atom_site_site_symmetry_order
_atom_site_calc_flag
_atom_site_refinement_flags_posn
_atom_site_refinement_flags_adp
_atom_site_refinement_flags_occupancy
Pb1 Pb 0.42970(2) 0.7500 0.17050(2) 0.02995(6) Uani 1 2 d S T P
Pb2 Pb 0.44579(2) 0.2500 0.17386(2) 0.03229(6) Uani 1 2 d S T P
Pb3 Pb 0.62899(2) 0.2500 0.21411(2) 0.03299(6) Uani 1 2 d S T P
Pb4 Pb 0.34966(2) 0.2500 0.39701(2) 0.03018(6) Uani 1 2 d S T P
Pb5 Pb 0.33546(2) 0.7500 0.39968(2) 0.03131(6) Uani 1 2 d S T P
I1 I 0.31873(2) 0.7500 0.13554(2) 0.04527(13) Uani 1 2 d S T P
I2 I 0.40625(2) 0.7500 0.28780(2) 0.05074(14) Uani 1 2 d S T P
I3 I 0.47132(2) 0.7500 0.05221(2) 0.03879(11) Uani 1 2 d S T P
I4 I 0.54705(2) 0.7500 0.19656(2) 0.03532(10) Uani 1 2 d S T P
I5 I 0.43765(2) 0.49918(3) 0.17675(2) 0.04412(9) Uani 1 1 d . . .
I6 I 0.38337(2) 0.2500 0.06901(2) 0.05117(14) Uani 1 2 d S T P
I7 I 0.35736(2) 0.2500 0.25791(2) 0.04524(12) Uani 1 2 d S T P
I8 I 0.55230(2) 0.2500 0.11034(2) 0.04309(12) Uani 1 2 d S T P
I9 I 0.51969(2) 0.2500 0.26946(2) 0.04094(12) Uani 1 2 d S T P
I10 I 0.68651(2) 0.2500 0.31413(2) 0.05415(15) Uani 1 2 d S T P
I11 I 0.72575(2) 0.2500 0.14252(2) 0.04819(13) Uani 1 2 d S T P
I12 I 0.63222(2) 0.49623(3) 0.21932(2) 0.04626(9) Uani 1 1 d . . .
I13 I 0.46010(2) 0.2500 0.42046(2) 0.04206(12) Uani 1 2 d S T P
I14 I 0.32277(2) 0.2500 0.50820(2) 0.04699(13) Uani 1 2 d S T P
I15 I 0.34430(2) 0.50071(3) 0.38918(2) 0.04806(10) Uani 1 1 d . . .
I16 I 0.22452(3) 0.7500 0.35038(3) 0.06247(17) Uani 1 2 d S T P
I17 I 0.28649(2) 0.7500 0.50279(2) 0.05287(15) Uani 1 2 d S T P
I18 I 0.44317(2) 0.7500 0.45253(2) 0.04111(12) Uani 1 2 d S T P
I19 I 0.41495(2) 0.2500 0.64711(2) 0.04310(12) Uani 1 2 d S T P
O1 O 0.3132(2) 0.2500 0.7253(2) 0.0449(13) Uani 1 2 d S T P
O2 O 0.47973(19) 0.4409(4) 0.03987(19) 0.0644(13) Uani 1 1 d . . .
N1 N 0.5149(2) 0.5501(4) 0.29373(19) 0.0520(13) Uani 1 1 d . . .
H1A H 0.5298(17) 0.616(3) 0.3003(5) 0.078 Uiso 1 1 calc R U .
H1B H 0.4894(10) 0.557(4) 0.2683(12) 0.078 Uiso 1 1 calc R U .
H1C H 0.5402(16) 0.503(3) 0.2820(11) 0.078 Uiso 1 1 calc R U .
N2 N 0.5267(2) 0.5507(4) 0.4246(2) 0.0503(13) Uani 1 1 d . . .
H2 H 0.5023 0.5941 0.4268 0.060 Uiso 1 1 calc R U .
N3 N 0.2326(2) 0.5423(5) 0.7779(2) 0.0542(14) Uani 1 1 d . . .
H3A H 0.2691(15) 0.535(2) 0.7818(14) 0.081 Uiso 1 1 calc R U .
H3B H 0.2162(15) 0.533(2) 0.8110(14) 0.081 Uiso 1 1 calc R U .
H3C H 0.2250(16) 0.612(3) 0.7647(10) 0.081 Uiso 1 1 calc R U .
N4 N 0.27463(17) 0.4285(4) 0.67425(18) 0.0388(10) Uani 1 1 d . . .
H4 H 0.2885 0.3867 0.6955 0.047 Uiso 1 1 calc R U .
N5 N 0.0555(2) 0.5438(4) 0.3928(2) 0.0518(13) Uani 1 1 d . . .
H5A H 0.0701(6) 0.489(3) 0.3723(16) 0.078 Uiso 1 1 calc R U .
H5B H 0.0378(13) 0.592(2) 0.3708(16) 0.078 Uiso 1 1 calc R U .
H5C H 0.0320(13) 0.514(3) 0.4172(9) 0.078 Uiso 1 1 calc R U .
N6 N 0.1141(2) 0.4829(5) 0.4912(2) 0.0685(17) Uani 1 1 d . U .
H6 H 0.0839 0.4948 0.5012 0.082 Uiso 1 1 calc R U .
C1 C 0.4925(2) 0.5099(5) 0.3407(2) 0.0500(15) Uani 1 1 d . . .
H1D H 0.4760 0.4446 0.3334 0.060 Uiso 1 1 calc R U .
H1E H 0.4670 0.5580 0.3525 0.060 Uiso 1 1 calc R U .
C2 C 0.5307(2) 0.4939(4) 0.3822(2) 0.0399(12) Uani 1 1 d . . .
C3 C 0.5696(2) 0.4239(4) 0.3793(2) 0.0432(13) Uani 1 1 d . . .
H3 H 0.5740 0.3839 0.3503 0.052 Uiso 1 1 calc R U .
C4 C 0.6020(2) 0.4138(5) 0.4200(3) 0.0507(15) Uani 1 1 d . . .
H4A H 0.6281 0.3659 0.4185 0.061 Uiso 1 1 calc R U .
C5 C 0.5962(3) 0.4735(6) 0.4624(2) 0.0567(17) Uani 1 1 d . . .
H5 H 0.6177 0.4660 0.4901 0.068 Uiso 1 1 calc R U .
C6 C 0.5585(3) 0.5436(6) 0.4636(2) 0.0606(19) Uani 1 1 d . . .
H6A H 0.5548 0.5869 0.4916 0.073 Uiso 1 1 calc R U .
C7 C 0.2136(3) 0.4636(5) 0.7419(2) 0.0512(15) Uani 1 1 d . . .
H7A H 0.1772 0.4659 0.7410 0.061 Uiso 1 1 calc R U .
H7B H 0.2237 0.3953 0.7533 0.061 Uiso 1 1 calc R U .
C8 C 0.2342(2) 0.4832(4) 0.6897(2) 0.0383(12) Uani 1 1 d . . .
C9 C 0.2127(2) 0.5505(4) 0.6559(2) 0.0416(13) Uani 1 1 d . . .
H9 H 0.1846 0.5888 0.6653 0.050 Uiso 1 1 calc R U .
C10 C 0.2329(2) 0.5616(5) 0.6074(2) 0.0484(15) Uani 1 1 d . . .
H10 H 0.2188 0.6079 0.5844 0.058 Uiso 1 1 calc R U .
C11 C 0.2739(2) 0.5036(5) 0.5940(2) 0.0454(14) Uani 1 1 d . . .
H11 H 0.2877 0.5105 0.5617 0.054 Uiso 1 1 calc R U .
C12 C 0.2942(2) 0.4362(5) 0.6276(2) 0.0449(13) Uani 1 1 d . . .
H12 H 0.3216 0.3956 0.6184 0.054 Uiso 1 1 calc R U .
C13 C 0.0958(2) 0.5990(5) 0.4203(2) 0.0485(14) Uani 1 1 d . . .
H13A H 0.0808 0.6471 0.4442 0.058 Uiso 1 1 calc R U .
H13B H 0.1155 0.6388 0.3961 0.058 Uiso 1 1 calc R U .
C14 C 0.1299(2) 0.5273(4) 0.4485(2) 0.0402(11) Uani 1 1 d . U .
C15 C 0.1782(3) 0.5129(7) 0.4343(3) 0.072(2) Uani 1 1 d . U .
H15 H 0.1913 0.5476 0.4063 0.086 Uiso 1 1 calc R U .
C16 C 0.2083(3) 0.4442(8) 0.4627(3) 0.078(2) Uani 1 1 d . U .
H16 H 0.2408 0.4298 0.4519 0.094 Uiso 1 1 calc R U .
C17 C 0.1906(3) 0.3994(6) 0.5050(3) 0.0742(18) Uani 1 1 d . U .
H17 H 0.2108 0.3548 0.5238 0.089 Uiso 1 1 calc R U .
C18 C 0.1435(3) 0.4196(7) 0.5198(3) 0.082(2) Uani 1 1 d . U .
H18 H 0.1310 0.3904 0.5496 0.099 Uiso 1 1 calc R U .

loop_
_atom_site_aniso_label
_atom_site_aniso_U_11
_atom_site_aniso_U_22
_atom_site_aniso_U_33
_atom_site_aniso_U_23
_atom_site_aniso_U_13
_atom_site_aniso_U_12
Pb1 0.03293(14) 0.02607(12) 0.03086(13) 0.000 0.00222(10) 0.000
Pb2 0.03316(14) 0.02591(12) 0.03780(14) 0.000 -0.00050(11) 0.000
Pb3 0.02837(14) 0.03175(13) 0.03886(14) 0.000 0.00012(11) 0.000
Pb4 0.03268(14) 0.02550(12) 0.03235(13) 0.000 -0.00369(10) 0.000
Pb5 0.03867(15) 0.02515(12) 0.03010(13) 0.000 -0.00040(11) 0.000
I1 0.0321(3) 0.0430(3) 0.0607(3) 0.000 0.0016(2) 0.000
I2 0.0639(4) 0.0587(3) 0.0296(2) 0.000 0.0126(2) 0.000
I3 0.0423(3) 0.0429(3) 0.0312(2) 0.000 0.0004(2) 0.000
I4 0.0366(3) 0.0335(2) 0.0358(2) 0.000 -0.00381(19) 0.000
I5 0.0500(2) 0.02192(15) 0.0604(2) -0.00106(15) 0.00217(18) -0.00236(14)
I6 0.0435(3) 0.0537(3) 0.0563(3) 0.000 -0.0136(3) 0.000
I7 0.0403(3) 0.0482(3) 0.0473(3) 0.000 0.0117(2) 0.000
I8 0.0421(3) 0.0524(3) 0.0348(3) 0.000 -0.0009(2) 0.000
I9 0.0331(2) 0.0585(3) 0.0313(2) 0.000 -0.00113(19) 0.000
I10 0.0603(4) 0.0521(3) 0.0501(3) 0.000 -0.0227(3) 0.000
I11 0.0365(3) 0.0567(3) 0.0514(3) 0.000 0.0111(2) 0.000
I12 0.0449(2) 0.03075(18) 0.0631(2) 0.00110(17) -0.00548(18) 0.00484(15)
I13 0.0299(2) 0.0527(3) 0.0436(3) 0.000 0.0012(2) 0.000
I14 0.0487(3) 0.0571(3) 0.0352(3) 0.000 0.0048(2) 0.000
I15 0.0657(3) 0.02309(16) 0.0554(2) 0.00024(15) -0.00911(19) -0.00055(16)
I16 0.0489(3) 0.0844(5) 0.0541(4) 0.000 -0.0208(3) 0.000
I17 0.0571(4) 0.0673(4) 0.0342(3) 0.000 0.0118(2) 0.000
I18 0.0320(3) 0.0414(3) 0.0499(3) 0.000 -0.0040(2) 0.000
I19 0.0425(3) 0.0425(3) 0.0443(3) 0.000 0.0020(2) 0.000
O1 0.047(3) 0.046(3) 0.041(3) 0.000 0.002(3) 0.000
O2 0.067(3) 0.061(3) 0.065(3) 0.011(2) 0.000(2) 0.003(3)
N1 0.052(3) 0.057(3) 0.046(3) 0.002(3) -0.014(2) -0.001(3)
N2 0.061(3) 0.040(3) 0.050(3) 0.000(2) 0.018(3) 0.007(2)
N3 0.048(3) 0.068(4) 0.046(3) -0.006(3) 0.004(2) 0.002(3)
N4 0.035(2) 0.038(2) 0.043(3) 0.001(2) -0.004(2) 0.0032(19)
N5 0.052(3) 0.051(3) 0.053(3) 0.010(3) -0.008(2) 0.009(3)
N6 0.046(3) 0.091(4) 0.069(3) 0.033(3) 0.005(2) -0.002(3)
C1 0.036(3) 0.055(4) 0.059(4) 0.011(3) -0.001(3) 0.002(3)
C2 0.037(3) 0.036(3) 0.047(3) 0.004(2) 0.002(2) -0.002(2)
C3 0.044(3) 0.038(3) 0.048(3) -0.007(3) -0.004(3) 0.003(2)
C4 0.047(4) 0.043(3) 0.061(4) 0.002(3) -0.012(3) 0.001(3)
C5 0.073(5) 0.059(4) 0.038(3) 0.007(3) -0.007(3) -0.010(4)
C6 0.091(6) 0.057(4) 0.033(3) -0.005(3) 0.012(3) -0.014(4)
C7 0.058(4) 0.049(3) 0.047(3) -0.002(3) 0.006(3) -0.009(3)
C8 0.038(3) 0.034(3) 0.043(3) -0.001(2) -0.002(2) -0.003(2)
C9 0.040(3) 0.039(3) 0.046(3) -0.001(2) -0.001(2) 0.008(2)
C10 0.050(4) 0.046(3) 0.050(3) 0.009(3) -0.009(3) 0.000(3)
C11 0.047(3) 0.055(4) 0.035(3) 0.000(3) 0.006(2) -0.004(3)
C12 0.035(3) 0.052(3) 0.048(3) -0.010(3) 0.002(2) 0.005(3)
C13 0.051(4) 0.042(3) 0.053(4) 0.005(3) -0.002(3) 0.007(3)
C14 0.041(2) 0.036(3) 0.043(3) -0.0015(19) 0.001(2) 0.003(2)
C15 0.046(3) 0.120(7) 0.049(4) 0.006(3) 0.009(2) 0.016(4)
C16 0.050(3) 0.112(6) 0.073(4) -0.018(3) -0.007(3) 0.032(3)
C17 0.078(3) 0.061(4) 0.084(4) -0.003(3) -0.031(3) 0.014(3)
C18 0.063(3) 0.094(5) 0.089(5) 0.051(4) -0.017(3) -0.021(3)

loop_
_atom_type_symbol
_atom_type_description
_atom_type_scat_dispersion_real
_atom_type_scat_dispersion_imag
_atom_type_scat_source
C C 0.0033 0.0016 'International Tables Vol C Tables 4.2.6.8 and 6.1.1.4'
H H 0.0000 0.0000 'International Tables Vol C Tables 4.2.6.8 and 6.1.1.4'
N N 0.0061 0.0033 'International Tables Vol C Tables 4.2.6.8 and 6.1.1.4'
I I -0.4742 1.8119 'International Tables Vol C Tables 4.2.6.8 and 6.1.1.4'
Pb Pb -3.3944 10.1111 'International Tables Vol C Tables 4.2.6.8 and 6.1.1.4'
O O 0.0106 0.0060 'International Tables Vol C Tables 4.2.6.8 and 6.1.1.4'

loop_
_geom_angle_atom_site_label_1
_geom_angle_atom_site_label_2
_geom_angle_atom_site_label_3
_geom_angle
_geom_angle_site_symmetry_1
_geom_angle_site_symmetry_3
I1 Pb1 I2 95.877(18) . .
I1 Pb1 I4 175.079(17) . .
I2 Pb1 I4 89.043(16) . .
I1 Pb1 I5 94.418(9) . .
I2 Pb1 I5 87.903(9) . .
I4 Pb1 I5 85.741(9) . .
I1 Pb1 I5 94.417(9) . 7_575
I2 Pb1 I5 87.901(9) . 7_575
I4 Pb1 I5 85.742(9) . 7_575
I5 Pb1 I5 170.563(18) . 7_575
I1 Pb1 I3 92.283(16) . .
I2 Pb1 I3 171.840(18) . .
I4 Pb1 I3 82.797(14) . .
I5 Pb1 I3 91.477(9) . .
I5 Pb1 I3 91.478(9) 7_575 .
I9 Pb2 I6 173.034(18) . .
I9 Pb2 I7 84.786(16) . .
I6 Pb2 I7 102.180(18) . .
I9 Pb2 I5 91.301(9) . .
I6 Pb2 I5 89.176(9) . .
I7 Pb2 I5 86.277(9) . .
I9 Pb2 I5 91.301(9) . 7_565
I6 Pb2 I5 89.177(9) . 7_565
I7 Pb2 I5 86.275(9) . 7_565
I5 Pb2 I5 171.856(18) . 7_565
I9 Pb2 I8 82.513(15) . .
I6 Pb2 I8 90.521(17) . .
I7 Pb2 I8 167.299(17) . .
I5 Pb2 I8 93.994(9) . .
I5 Pb2 I8 93.996(9) 7_565 .
I10 Pb3 I11 96.010(19) . .
I10 Pb3 I12 87.092(9) . .
I11 Pb3 I12 90.207(9) . .
I10 Pb3 I12 87.092(9) . 7_565
I11 Pb3 I12 90.206(9) . 7_565
I12 Pb3 I12 174.180(19) . 7_565
I10 Pb3 I9 93.578(18) . .
I11 Pb3 I9 170.412(17) . .
I12 Pb3 I9 90.279(9) . .
I12 Pb3 I9 90.280(9) 7_565 .
I10 Pb3 I8 173.407(19) . .
I11 Pb3 I8 90.583(16) . .
I12 Pb3 I8 92.900(9) . .
I12 Pb3 I8 92.901(9) 7_565 .
I9 Pb3 I8 79.829(14) . .
I13 Pb4 I14 91.888(17) . .
I13 Pb4 I15 93.206(9) . .
I14 Pb4 I15 92.930(9) . .
I13 Pb4 I15 93.206(9) . 7_565
I14 Pb4 I15 92.932(9) . 7_565
I15 Pb4 I15 171.162(18) . 7_565
I17 Pb5 I18 89.765(18) . .
I17 Pb5 I16 88.07(2) . .
I18 Pb5 I16 177.839(19) . .
I17 Pb5 I15 96.205(9) . .
I18 Pb5 I15 88.394(9) . .
I16 Pb5 I15 91.839(10) . .
I17 Pb5 I15 96.206(9) . 7_575
I18 Pb5 I15 88.394(9) . 7_575
I16 Pb5 I15 91.838(9) . 7_575
I15 Pb5 I15 167.164(19) . 7_575
Pb2 I5 Pb1 175.756(17) . .
Pb2 I8 Pb3 96.245(15) . .
Pb2 I9 Pb3 101.413(16) . .
Pb5 I15 Pb4 171.328(17) . .
C1 N1 H1A 109.5 . .
C1 N1 H1B 109.5 . .
H1A N1 H1B 109.5 . .
C1 N1 H1C 109.5 . .
H1A N1 H1C 109.5 . .
H1B N1 H1C 109.5 . .
C6 N2 C2 123.5(6) . .
C6 N2 H2 118.2 . .
C2 N2 H2 118.2 . .
C7 N3 H3A 109.5 . .
C7 N3 H3B 109.5 . .
H3A N3 H3B 109.5 . .
C7 N3 H3C 109.5 . .
H3A N3 H3C 109.5 . .
H3B N3 H3C 109.5 . .
C12 N4 C8 123.2(5) . .
C12 N4 H4 118.4 . .
C8 N4 H4 118.4 . .
C13 N5 H5A 109.5 . .
C13 N5 H5B 109.5 . .
H5A N5 H5B 109.5 . .
C13 N5 H5C 109.5 . .
H5A N5 H5C 109.5 . .
H5B N5 H5C 109.5 . .
C14 N6 C18 123.1(6) . .
C14 N6 H6 118.5 . .
C18 N6 H6 118.5 . .
N1 C1 C2 112.6(5) . .
N1 C1 H1D 109.1 . .
C2 C1 H1D 109.1 . .
N1 C1 H1E 109.1 . .
C2 C1 H1E 109.1 . .
H1D C1 H1E 107.8 . .
N2 C2 C3 117.7(6) . .
N2 C2 C1 118.3(5) . .
C3 C2 C1 124.0(6) . .
C2 C3 C4 119.4(6) . .
C2 C3 H3 120.3 . .
C4 C3 H3 120.3 . .
C5 C4 C3 120.5(6) . .
C5 C4 H4A 119.7 . .
C3 C4 H4A 119.7 . .
C6 C5 C4 118.8(6) . .
C6 C5 H5 120.6 . .
C4 C5 H5 120.6 . .
N2 C6 C5 120.0(6) . .
N2 C6 H6A 120.0 . .
C5 C6 H6A 120.0 . .
N3 C7 C8 110.2(5) . .
N3 C7 H7A 109.6 . .
C8 C7 H7A 109.6 . .
N3 C7 H7B 109.6 . .
C8 C7 H7B 109.6 . .
H7A C7 H7B 108.1 . .
N4 C8 C9 118.1(5) . .
N4 C8 C7 118.5(5) . .
C9 C8 C7 123.4(6) . .
C8 C9 C10 120.0(6) . .
C8 C9 H9 120.0 . .
C10 C9 H9 120.0 . .
C11 C10 C9 119.2(6) . .
C11 C10 H10 120.4 . .
C9 C10 H10 120.4 . .
C12 C11 C10 120.1(6) . .
C12 C11 H11 120.0 . .
C10 C11 H11 120.0 . .
N4 C12 C11 119.4(5) . .
N4 C12 H12 120.3 . .
C11 C12 H12 120.3 . .
N5 C13 C14 112.6(5) . .
N5 C13 H13A 109.1 . .
C14 C13 H13A 109.1 . .
N5 C13 H13B 109.1 . .
C14 C13 H13B 109.1 . .
H13A C13 H13B 107.8 . .
N6 C14 C15 118.3(6) . .
N6 C14 C13 119.7(6) . .
C15 C14 C13 121.8(6) . .
C14 C15 C16 118.8(7) . .
C14 C15 H15 120.6 . .
C16 C15 H15 120.6 . .
C17 C16 C15 120.9(7) . .
C17 C16 H16 119.6 . .
C15 C16 H16 119.6 . .
C18 C17 C16 119.1(8) . .
C18 C17 H17 120.5 . .
C16 C17 H17 120.5 . .
C17 C18 N6 119.7(8) . .
C17 C18 H18 120.2 . .
N6 C18 H18 120.2 . .

loop_
_geom_bond_atom_site_label_1
_geom_bond_atom_site_label_2
_geom_bond_distance
_geom_bond_site_symmetry_2
Pb1 I1 3.0892(6) .
Pb1 I2 3.1455(6) .
Pb1 I4 3.1934(6) .
Pb1 I5 3.2534(4) .
Pb1 I5 3.2534(3) 7_575
Pb1 I3 3.3001(6) .
Pb2 I9 3.1894(6) .
Pb2 I6 3.2165(6) .
Pb2 I7 3.2256(6) .
Pb2 I5 3.2294(3) .
Pb2 I5 3.2294(3) 7_565
Pb2 I8 3.2864(6) .
Pb3 I10 3.0411(6) .
Pb3 I11 3.1866(6) .
Pb3 I12 3.1872(4) .
Pb3 I12 3.1872(4) 7_565
Pb3 I9 3.2489(6) .
Pb3 I8 3.4049(6) .
Pb4 I13 2.9993(6) .
Pb4 I14 3.0087(6) .
Pb4 I15 3.2507(4) .
Pb4 I15 3.2507(4) 7_565
Pb5 I17 3.0065(6) .
Pb5 I18 3.1819(6) .
Pb5 I16 3.2207(7) .
Pb5 I15 3.2430(4) .
Pb5 I15 3.2430(4) 7_575
N1 C1 1.466(8) .
N1 H1A 0.96(4) .
N1 H1B 0.96(4) .
N1 H1C 0.96(4) .
N2 C6 1.331(9) .
N2 C2 1.340(7) .
N2 H2 0.8600 .
N3 C7 1.477(8) .
N3 H3A 0.98(4) .
N3 H3B 0.98(4) .
N3 H3C 0.98(4) .
N4 C12 1.335(7) .
N4 C8 1.349(7) .
N4 H4 0.8600 .
N5 C13 1.477(8) .
N5 H5A 0.97(4) .
N5 H5B 0.97(4) .
N5 H5C 0.97(4) .
N6 C14 1.330(8) .
N6 C18 1.360(9) .
N6 H6 0.8600 .
C1 C2 1.504(8) .
C1 H1D 0.9700 .
C1 H1E 0.9700 .
C2 C3 1.376(8) .
C3 C4 1.379(8) .
C3 H3 0.9300 .
C4 C5 1.365(9) .
C4 H4A 0.9300 .
C5 C6 1.351(10) .
C5 H5 0.9300 .
C6 H6A 0.9300 .
C7 C8 1.500(8) .
C7 H7A 0.9700 .
C7 H7B 0.9700 .
C8 C9 1.368(8) .
C9 C10 1.389(8) .
C9 H9 0.9300 .
C10 C11 1.368(9) .
C10 H10 0.9300 .
C11 C12 1.355(8) .
C11 H11 0.9300 .
C12 H12 0.9300 .
C13 C14 1.492(8) .
C13 H13A 0.9700 .
C13 H13B 0.9700 .
C14 C15 1.348(9) .
C15 C16 1.408(11) .
C15 H15 0.9300 .
C16 C17 1.340(12) .
C16 H16 0.9300 .
C17 C18 1.335(12) .
C17 H17 0.9300 .
C18 H18 0.9300 .

loop_
_geom_hbond_atom_site_label_D
_geom_hbond_atom_site_label_H
_geom_hbond_atom_site_label_A
_geom_hbond_distance_DH
_geom_hbond_distance_HA
_geom_hbond_distance_DA
_geom_hbond_angle_DHA
_geom_hbond_site_symmetry_A
N1 H1A I4 0.96 3.26 3.732(5) 112.4 .
N1 H1A I19 0.96 2.66 3.545(5) 154.5 5_666
N1 H1B I5 0.96 2.87 3.756(5) 154.2 .
N1 H1C I12 0.96 2.95 3.745(6) 141.5 .
N2 H2 I18 0.86 2.64 3.479(5) 164.4 .
N3 H3A I12 0.98 2.65 3.629(5) 172.8 5_666
N3 H3B I15 0.98 2.65 3.612(5) 168.3 2_565
N3 H3C I7 0.98 2.83 3.633(6) 139.2 2_565
N4 H4 O1 0.86 2.04 2.860(6) 158.6 .
N5 H5A I8 0.97 3.16 3.800(6) 125.1 6_556
N5 H5A I12 0.97 2.92 3.636(6) 131.1 6_556
N5 H5B I4 0.97 2.71 3.560(5) 145.7 6_556
N5 H5B I5 0.97 3.18 3.672(5) 113.5 6_556
N5 H5C O2 0.97 2.03 2.993(8) 172.3 6_556
N6 H6 O2 0.86 2.14 2.971(8) 162.4 2_565

loop_
_geom_torsion_atom_site_label_1
_geom_torsion_atom_site_label_2
_geom_torsion_atom_site_label_3
_geom_torsion_atom_site_label_4
_geom_torsion
C6 N2 C2 C3 0.7(9)
C6 N2 C2 C1 -179.5(6)
N1 C1 C2 N2 116.0(6)
N1 C1 C2 C3 -64.2(8)
N2 C2 C3 C4 1.1(9)
C1 C2 C3 C4 -178.7(6)
C2 C3 C4 C5 -1.0(10)
C3 C4 C5 C6 -0.9(10)
C2 N2 C6 C5 -2.6(10)
C4 C5 C6 N2 2.6(10)
C12 N4 C8 C9 -0.8(8)
C12 N4 C8 C7 176.5(5)
N3 C7 C8 N4 98.1(6)
N3 C7 C8 C9 -84.8(7)
N4 C8 C9 C10 -0.5(9)
C7 C8 C9 C10 -177.6(6)
C8 C9 C10 C11 0.8(9)
C9 C10 C11 C12 0.1(9)
C8 N4 C12 C11 1.8(9)
C10 C11 C12 N4 -1.4(9)
C18 N6 C14 C15 -3.4(11)
C18 N6 C14 C13 -177.8(7)
N5 C13 C14 N6 -74.5(8)
N5 C13 C14 C15 111.4(7)
N6 C14 C15 C16 5.7(11)
C13 C14 C15 C16 179.9(7)
C14 C15 C16 C17 -4.6(13)
C15 C16 C17 C18 0.9(14)
C16 C17 C18 N6 1.6(14)
C14 N6 C18 C17 -0.3(14)
